data_4515575
loop_
_publ_author_name
'Usui, Kenji'
'Haines, Brandon E.'
'Musaev, Djamaladdin G.'
'Sarpong, Richmond'

_publ_section_title
;
 Understanding Regiodivergence in a Pd(II)-Mediated Site-Selective C--H
 Alkynylation
;
_journal_issue 5
_journal_name_full 'ACS Catalysis'
_journal_page_first 4516
_journal_paper_doi 10.1021/acscatal.8b01116
_journal_volume 8
_journal_year 2018
_chemical_formula_sum 'C25 H25 N3 O Pd'
_chemical_formula_weight 489.88
_chemical_name_common KU2_011
_space_group_crystal_system monoclinic
_space_group_IT_number 14
_space_group_name_Hall '-P 2yn'
_space_group_name_H-M_alt 'P 1 21/n 1'
_atom_sites_solution_hydrogens geom
_atom_sites_solution_primary iterative
_atom_sites_solution_secondary difmap
_audit_creation_method SHELXL-2014/7
_cell_angle_alpha 90
_cell_angle_beta 106.171(3)
_cell_angle_gamma 90
_cell_formula_units_Z 4
_cell_length_a 12.5510(7)
_cell_length_b 9.9456(5)
_cell_length_c 17.6307(9)
_cell_measurement_reflns_used 9892
_cell_measurement_temperature 100(2)
_cell_measurement_theta_max 25.42
_cell_measurement_theta_min 2.33
_cell_volume 2113.72(19)
_computing_cell_refinement 'Bruker SAINT'
_computing_data_collection 'Bruker APEX2'
_computing_data_reduction 'Bruker SAINT'
_computing_molecular_graphics Mercury
_computing_publication_material WinGX
_computing_structure_refinement 'SHELXL-2014/7 (Sheldrick, 2014)'
_computing_structure_solution 'SHELXT (Sheldrick 2014)'
_diffrn_ambient_temperature 100(2)
_diffrn_detector_area_resol_mean 8.366
_diffrn_measured_fraction_theta_full 1.000
_diffrn_measured_fraction_theta_max 0.998
_diffrn_measurement_device_type 'Bruker APEX-II CCD'
_diffrn_measurement_method 'phi and omega scans'
_diffrn_radiation_type MoK\a
_diffrn_radiation_wavelength 0.71073
_diffrn_reflns_av_R_equivalents 0.0212
_diffrn_reflns_av_unetI/netI 0.0138
_diffrn_reflns_Laue_measured_fraction_full 1.000
_diffrn_reflns_Laue_measured_fraction_max 0.998
_diffrn_reflns_limit_h_max 15
_diffrn_reflns_limit_h_min -13
_diffrn_reflns_limit_k_max 11
_diffrn_reflns_limit_k_min -12
_diffrn_reflns_limit_l_max 19
_diffrn_reflns_limit_l_min -21
_diffrn_reflns_number 26421
_diffrn_reflns_point_group_measured_fraction_full 1.000
_diffrn_reflns_point_group_measured_fraction_max 0.998
_diffrn_reflns_theta_full 25.000
_diffrn_reflns_theta_max 25.417
_diffrn_reflns_theta_min 1.780
_diffrn_source 'microfocus sealed tube'
_exptl_absorpt_coefficient_mu 0.900
_exptl_absorpt_correction_T_max 0.745
_exptl_absorpt_correction_T_min 0.649
_exptl_absorpt_correction_type multi-scan
_exptl_absorpt_process_details SADABS
_exptl_crystal_colour Yellow
_exptl_crystal_density_diffrn 1.539
_exptl_crystal_description Block
_exptl_crystal_F_000 1000
_exptl_crystal_size_max 0.200
_exptl_crystal_size_mid 0.200
_exptl_crystal_size_min 0.150
_refine_diff_density_max 1.946
_refine_diff_density_min -0.794
_refine_diff_density_rms 0.105
_refine_ls_extinction_method none
_refine_ls_goodness_of_fit_ref 1.203
_refine_ls_hydrogen_treatment constr
_refine_ls_matrix_type full
_refine_ls_number_parameters 274
_refine_ls_number_reflns 3892
_refine_ls_number_restraints 0
_refine_ls_restrained_S_all 1.203
_refine_ls_R_factor_all 0.0428
_refine_ls_R_factor_gt 0.0353
_refine_ls_shift/su_max 0.001
_refine_ls_shift/su_mean 0.000
_refine_ls_structure_factor_coef Fsqd
_refine_ls_weighting_details 'w=1/[\s^2^(Fo^2^)+(0.0066P)^2^+7.9535P] where P=(Fo^2^+2Fc^2^)/3'
_refine_ls_weighting_scheme calc
_refine_ls_wR_factor_gt 0.0682
_refine_ls_wR_factor_ref 0.0750
_reflns_Friedel_coverage 0.000
_reflns_number_gt 3432
_reflns_number_total 3892
_reflns_threshold_expression 'I > 2\s(I)'
_cod_data_source_file cs8b01116_si_002.cif
_cod_data_source_block KU2_011
_cod_original_sg_symbol_H-M 'P 21/n'
_cod_database_code 4515575
_shelx_shelxl_version_number 2014/7
_shelx_space_group_comment
;
The symmetry employed for this shelxl refinement is uniquely defined
by the following loop, which should always be used as a source of
symmetry information in preference to the above space-group names.
They are only intended as comments.
;
_shelx_estimated_absorpt_t_min 0.841
_shelx_estimated_absorpt_t_max 0.877

loop_
_space_group_symop_operation_xyz
'x, y, z'
'-x+1/2, y+1/2, -z+1/2'
'-x, -y, -z'
'x-1/2, -y-1/2, z-1/2'

loop_
_atom_site_label
_atom_site_type_symbol
_atom_site_fract_x
_atom_site_fract_y
_atom_site_fract_z
_atom_site_U_iso_or_equiv
_atom_site_adp_type
_atom_site_occupancy
_atom_site_site_symmetry_order
_atom_site_calc_flag
_atom_site_refinement_flags_posn
_atom_site_refinement_flags_adp
C1 C 0.2518(3) 0.8407(4) 0.6447(2) 0.0265(8) Uani 1 1 d . .
H1A H 0.2903 0.9226 0.6360 0.040 Uiso 1 1 calc R U
H1B H 0.1907 0.8647 0.6666 0.040 Uiso 1 1 calc R U
H1C H 0.2223 0.7937 0.5943 0.040 Uiso 1 1 calc R U
C2 C 0.2758(3) 0.6237(4) 0.7204(2) 0.0282(8) Uani 1 1 d . .
H2A H 0.2353 0.5804 0.6708 0.042 Uiso 1 1 calc R U
H2B H 0.2237 0.6483 0.7504 0.042 Uiso 1 1 calc R U
H2C H 0.3314 0.5613 0.7515 0.042 Uiso 1 1 calc R U
C3 C 0.3930(3) 0.8229(4) 0.77790(19) 0.0232(7) Uani 1 1 d . .
H3A H 0.4476 0.7627 0.8121 0.035 Uiso 1 1 calc R U
H3B H 0.3391 0.8516 0.8055 0.035 Uiso 1 1 calc R U
H3C H 0.4310 0.9019 0.7647 0.035 Uiso 1 1 calc R U
C4 C 0.3330(3) 0.7491(3) 0.70237(19) 0.0190(7) Uani 1 1 d . .
C5 C 0.4744(3) 0.6822(3) 0.62385(18) 0.0190(7) Uani 1 1 d . .
C6 C 0.6586(3) 0.5084(3) 0.61037(18) 0.0179(6) Uani 1 1 d . .
C7 C 0.6524(3) 0.4453(3) 0.67995(18) 0.0191(7) Uani 1 1 d . .
H7 H 0.6009 0.4777 0.7062 0.023 Uiso 1 1 calc R U
C8 C 0.7198(3) 0.3360(3) 0.71181(18) 0.0204(7) Uani 1 1 d . .
H8 H 0.7140 0.2945 0.7590 0.024 Uiso 1 1 calc R U
C9 C 0.7957(3) 0.2885(3) 0.67376(19) 0.0216(7) Uani 1 1 d . .
H9 H 0.8413 0.2134 0.6946 0.026 Uiso 1 1 calc R U
C10 C 0.8047(3) 0.3511(3) 0.60508(19) 0.0195(7) Uani 1 1 d . .
H10 H 0.8575 0.3191 0.5799 0.023 Uiso 1 1 calc R U
C11 C 0.7372(2) 0.4599(3) 0.57289(18) 0.0164(6) Uani 1 1 d . .
C12 C 0.7421(3) 0.5235(3) 0.49598(18) 0.0166(6) Uani 1 1 d . .
H12 H 0.7219 0.4531 0.4540 0.020 Uiso 1 1 calc R U
C13 C 0.8583(3) 0.5792(3) 0.49761(19) 0.0199(7) Uani 1 1 d . .
H13A H 0.9147 0.5102 0.5212 0.024 Uiso 1 1 calc R U
H13B H 0.8606 0.5940 0.4426 0.024 Uiso 1 1 calc R U
C14 C 0.8893(3) 0.7084(3) 0.54297(19) 0.0198(7) Uani 1 1 d . .
C15 C 0.9395(3) 0.7091(4) 0.62449(19) 0.0217(7) Uani 1 1 d . .
H15 H 0.9549 0.6261 0.6520 0.026 Uiso 1 1 calc R U
C16 C 0.9672(3) 0.8282(4) 0.6659(2) 0.0240(7) Uani 1 1 d . .
H16 H 1.0014 0.8263 0.7212 0.029 Uiso 1 1 calc R U
C17 C 0.9450(3) 0.9501(4) 0.6267(2) 0.0268(8) Uani 1 1 d . .
H17 H 0.9632 1.0320 0.6551 0.032 Uiso 1 1 calc R U
C18 C 0.8959(3) 0.9517(4) 0.5458(2) 0.0278(8) Uani 1 1 d . .
H18 H 0.8811 1.0351 0.5186 0.033 Uiso 1 1 calc R U
C19 C 0.8685(3) 0.8324(4) 0.5047(2) 0.0243(7) Uani 1 1 d . .
H19 H 0.8349 0.8350 0.4494 0.029 Uiso 1 1 calc R U
C20 C 0.6293(2) 0.6920(3) 0.40898(18) 0.0176(6) Uani 1 1 d . .
C21 C 0.5395(3) 0.7957(3) 0.40350(18) 0.0174(6) Uani 1 1 d . .
C22 C 0.5113(3) 0.8859(3) 0.34180(19) 0.0203(7) Uani 1 1 d . .
H22 H 0.5487 0.8840 0.3018 0.024 Uiso 1 1 calc R U
C23 C 0.4284(3) 0.9793(3) 0.3383(2) 0.0232(7) Uani 1 1 d . .
H23 H 0.4090 1.0428 0.2965 0.028 Uiso 1 1 calc R U
C24 C 0.3744(3) 0.9785(3) 0.39661(19) 0.0218(7) Uani 1 1 d . .
H24 H 0.3158 1.0399 0.3950 0.026 Uiso 1 1 calc R U
C25 C 0.4076(3) 0.8862(4) 0.4576(2) 0.0224(7) Uani 1 1 d . .
H25 H 0.3711 0.8863 0.4981 0.027 Uiso 1 1 calc R U
N1 N 0.6555(2) 0.6272(3) 0.47714(15) 0.0162(5) Uani 1 1 d . .
N2 N 0.4890(2) 0.7970(3) 0.46193(15) 0.0183(6) Uani 1 1 d . .
N3 N 0.4167(2) 0.7078(3) 0.66247(15) 0.0179(6) Uani 1 1 d . .
O1 O 0.67104(18) 0.6777(2) 0.35275(12) 0.0213(5) Uani 1 1 d . .
Pd1 Pd 0.56343(2) 0.65397(2) 0.55056(2) 0.01580(8) Uani 1 1 d . .

loop_
_atom_site_aniso_label
_atom_site_aniso_U_11
_atom_site_aniso_U_22
_atom_site_aniso_U_33
_atom_site_aniso_U_23
_atom_site_aniso_U_13
_atom_site_aniso_U_12
C1 0.0236(18) 0.0286(19) 0.0272(18) -0.0005(15) 0.0071(14) 0.0072(15)
C2 0.034(2) 0.0261(19) 0.0319(19) -0.0065(15) 0.0212(16) -0.0037(16)
C3 0.0263(18) 0.0252(19) 0.0206(17) -0.0021(14) 0.0106(14) -0.0010(14)
C4 0.0210(16) 0.0198(17) 0.0209(16) -0.0021(13) 0.0135(13) 0.0011(13)
C5 0.0179(16) 0.0214(17) 0.0152(15) -0.0013(13) 0.0004(13) -0.0025(13)
C6 0.0150(15) 0.0198(17) 0.0179(15) -0.0046(13) 0.0029(12) -0.0057(13)
C7 0.0188(16) 0.0220(17) 0.0181(15) -0.0041(13) 0.0076(13) 0.0003(13)
C8 0.0232(17) 0.0229(18) 0.0123(15) 0.0036(13) 0.0005(12) -0.0044(13)
C9 0.0209(16) 0.0162(16) 0.0253(17) 0.0032(13) 0.0026(13) -0.0008(13)
C10 0.0158(15) 0.0207(17) 0.0220(16) -0.0068(13) 0.0055(13) -0.0006(13)
C11 0.0153(15) 0.0160(16) 0.0182(15) -0.0012(12) 0.0055(12) -0.0036(12)
C12 0.0178(15) 0.0175(16) 0.0147(15) -0.0034(12) 0.0047(12) -0.0005(12)
C13 0.0184(16) 0.0226(18) 0.0209(16) 0.0005(13) 0.0094(13) 0.0000(13)
C14 0.0125(15) 0.0225(17) 0.0253(17) 0.0017(14) 0.0069(13) -0.0006(13)
C15 0.0187(16) 0.0244(18) 0.0227(17) 0.0039(14) 0.0070(13) 0.0002(14)
C16 0.0192(16) 0.032(2) 0.0206(17) -0.0032(14) 0.0051(13) 0.0020(14)
C17 0.0191(17) 0.0270(19) 0.035(2) -0.0077(16) 0.0081(15) -0.0037(14)
C18 0.0252(18) 0.0226(19) 0.035(2) 0.0047(15) 0.0072(15) -0.0025(15)
C19 0.0225(17) 0.0279(19) 0.0214(17) 0.0030(14) 0.0040(14) -0.0020(14)
C20 0.0147(15) 0.0192(16) 0.0183(15) -0.0025(13) 0.0036(12) -0.0042(13)
C21 0.0176(15) 0.0178(16) 0.0153(15) 0.0002(12) 0.0020(12) -0.0051(13)
C22 0.0166(15) 0.0230(17) 0.0203(16) -0.0004(13) 0.0034(13) -0.0059(13)
C23 0.0245(17) 0.0205(18) 0.0216(17) 0.0067(14) 0.0013(13) -0.0035(14)
C24 0.0152(15) 0.0233(18) 0.0227(17) 0.0010(14) -0.0016(13) 0.0010(13)
C25 0.0178(16) 0.0264(19) 0.0228(17) -0.0025(14) 0.0054(13) 0.0042(14)
N1 0.0126(12) 0.0201(14) 0.0161(13) 0.0027(11) 0.0046(10) 0.0001(10)
N2 0.0165(13) 0.0174(14) 0.0203(13) -0.0038(11) 0.0041(11) -0.0035(11)
N3 0.0178(13) 0.0181(14) 0.0188(13) -0.0006(11) 0.0068(11) 0.0001(11)
O1 0.0216(12) 0.0300(13) 0.0143(11) 0.0015(9) 0.0082(9) 0.0022(10)
Pd1 0.01589(13) 0.01795(14) 0.01516(13) -0.00006(9) 0.00696(9) 0.00021(9)

loop_
_atom_type_symbol
_atom_type_description
_atom_type_scat_dispersion_real
_atom_type_scat_dispersion_imag
_atom_type_scat_source
C C 0.0033 0.0016 'International Tables Vol C Tables 4.2.6.8 and 6.1.1.4'
H H 0.0000 0.0000 'International Tables Vol C Tables 4.2.6.8 and 6.1.1.4'
N N 0.0061 0.0033 'International Tables Vol C Tables 4.2.6.8 and 6.1.1.4'
O O 0.0106 0.0060 'International Tables Vol C Tables 4.2.6.8 and 6.1.1.4'
Pd Pd -0.9988 1.0072 'International Tables Vol C Tables 4.2.6.8 and 6.1.1.4'

loop_
_geom_angle_atom_site_label_1
_geom_angle_atom_site_label_2
_geom_angle_atom_site_label_3
_geom_angle
C4 C1 H1A 109.5
C4 C1 H1B 109.5
H1A C1 H1B 109.5
C4 C1 H1C 109.5
H1A C1 H1C 109.5
H1B C1 H1C 109.5
C4 C2 H2A 109.5
C4 C2 H2B 109.5
H2A C2 H2B 109.5
C4 C2 H2C 109.5
H2A C2 H2C 109.5
H2B C2 H2C 109.5
C4 C3 H3A 109.5
C4 C3 H3B 109.5
H3A C3 H3B 109.5
C4 C3 H3C 109.5
H3A C3 H3C 109.5
H3B C3 H3C 109.5
N3 C4 C2 108.2(3)
N3 C4 C3 107.8(3)
C2 C4 C3 111.2(3)
N3 C4 C1 106.3(3)
C2 C4 C1 111.3(3)
C3 C4 C1 111.8(3)
N3 C5 Pd1 173.8(3)
C7 C6 C11 118.2(3)
C7 C6 Pd1 128.4(2)
C11 C6 Pd1 113.3(2)
C8 C7 C6 121.8(3)
C8 C7 H7 119.1
C6 C7 H7 119.1
C9 C8 C7 119.4(3)
C9 C8 H8 120.3
C7 C8 H8 120.3
C8 C9 C10 119.9(3)
C8 C9 H9 120.1
C10 C9 H9 120.1
C9 C10 C11 120.9(3)
C9 C10 H10 119.5
C11 C10 H10 119.5
C10 C11 C6 119.8(3)
C10 C11 C12 121.2(3)
C6 C11 C12 118.9(3)
N1 C12 C11 106.5(2)
N1 C12 C13 112.7(3)
C11 C12 C13 113.9(3)
N1 C12 H12 107.8
C11 C12 H12 107.8
C13 C12 H12 107.8
C14 C13 C12 114.6(3)
C14 C13 H13A 108.6
C12 C13 H13A 108.6
C14 C13 H13B 108.6
C12 C13 H13B 108.6
H13A C13 H13B 107.6
C19 C14 C15 117.5(3)
C19 C14 C13 120.8(3)
C15 C14 C13 121.7(3)
C16 C15 C14 121.4(3)
C16 C15 H15 119.3
C14 C15 H15 119.3
C15 C16 C17 120.0(3)
C15 C16 H16 120.0
C17 C16 H16 120.0
C16 C17 C18 119.5(3)
C16 C17 H17 120.2
C18 C17 H17 120.2
C19 C18 C17 120.2(3)
C19 C18 H18 119.9
C17 C18 H18 119.9
C18 C19 C14 121.3(3)
C18 C19 H19 119.3
C14 C19 H19 119.3
O1 C20 N1 127.8(3)
O1 C20 C21 119.7(3)
N1 C20 C21 112.5(3)
N2 C21 C22 121.6(3)
N2 C21 C20 117.2(3)
C22 C21 C20 121.2(3)
C21 C22 C23 119.8(3)
C21 C22 H22 120.1
C23 C22 H22 120.1
C24 C23 C22 118.8(3)
C24 C23 H23 120.6
C22 C23 H23 120.6
C23 C24 C25 118.5(3)
C23 C24 H24 120.7
C25 C24 H24 120.7
N2 C25 C24 122.8(3)
N2 C25 H25 118.6
C24 C25 H25 118.6
C20 N1 C12 121.9(3)
C20 N1 Pd1 119.1(2)
C12 N1 Pd1 118.49(19)
C25 N2 C21 118.4(3)
C25 N2 Pd1 131.0(2)
C21 N2 Pd1 110.5(2)
C5 N3 C4 172.3(3)
C5 Pd1 N1 179.13(12)
C5 Pd1 C6 97.15(13)
N1 Pd1 C6 82.79(12)
C5 Pd1 N2 100.09(12)
N1 Pd1 N2 79.99(10)
C6 Pd1 N2 162.73(12)

loop_
_geom_bond_atom_site_label_1
_geom_bond_atom_site_label_2
_geom_bond_distance
C1 C4 1.525(5)
C1 H1A 0.9800
C1 H1B 0.9800
C1 H1C 0.9800
C2 C4 1.516(5)
C2 H2A 0.9800
C2 H2B 0.9800
C2 H2C 0.9800
C3 C4 1.524(4)
C3 H3A 0.9800
C3 H3B 0.9800
C3 H3C 0.9800
C4 N3 1.476(4)
C5 N3 1.152(4)
C5 Pd1 1.950(3)
C6 C7 1.399(4)
C6 C11 1.416(4)
C6 Pd1 1.983(3)
C7 C8 1.396(5)
C7 H7 0.9500
C8 C9 1.392(5)
C8 H8 0.9500
C9 C10 1.394(5)
C9 H9 0.9500
C10 C11 1.394(5)
C10 H10 0.9500
C11 C12 1.513(4)
C12 N1 1.467(4)
C12 C13 1.553(4)
C12 H12 1.0000
C13 C14 1.506(5)
C13 H13A 0.9900
C13 H13B 0.9900
C14 C19 1.395(5)
C14 C15 1.399(5)
C15 C16 1.383(5)
C15 H15 0.9500
C16 C17 1.385(5)
C16 H16 0.9500
C17 C18 1.388(5)
C17 H17 0.9500
C18 C19 1.383(5)
C18 H18 0.9500
C19 H19 0.9500
C20 O1 1.251(4)
C20 N1 1.322(4)
C20 C21 1.512(4)
C21 N2 1.351(4)
C21 C22 1.378(4)
C22 C23 1.383(5)
C22 H22 0.9500
C23 C24 1.380(5)
C23 H23 0.9500
C24 C25 1.387(5)
C24 H24 0.9500
C25 N2 1.339(4)
C25 H25 0.9500
N1 Pd1 1.978(3)
N2 Pd1 2.127(3)
